data_4068972
loop_
_publ_author_name
'Samantaray, Manoja K.'
'Shaikh, Mobin M.'
'Ghosh, Prasenjit'

_publ_section_title
;
 Rare [(NHC)2Ni-OH]-Type Terminal Nickel Hydroxo and [(NHC)2Ni]-Type
 Complexes ofN/O-Functionalized N-Heterocyclic Carbenes as Precatalysts
 for Highly Desirable Base-Free Michael Reactions in Air at Ambient
 Temperature
;
_journal_issue 7
_journal_name_full Organometallics
_journal_page_first 2267
_journal_paper_doi 10.1021/om801186f
_journal_volume 28
_journal_year 2009
_chemical_formula_sum 'C50 H63 N7 Ni O4'
_chemical_formula_weight 884.78
_chemical_name_systematic
;
 ?
;
_space_group_IT_number 14
_symmetry_cell_setting monoclinic
_symmetry_space_group_name_Hall '-P 2yn'
_symmetry_space_group_name_H-M 'P 1 21/n 1'
_atom_sites_solution_hydrogens geom
_atom_sites_solution_primary direct
_atom_sites_solution_secondary difmap
_audit_creation_method SHELXL-97
_cell_angle_alpha 90.00
_cell_angle_beta 95.022(4)
_cell_angle_gamma 90.00
_cell_formula_units_Z 4
_cell_length_a 11.0293(10)
_cell_length_b 23.097(3)
_cell_length_c 18.6779(7)
_cell_measurement_reflns_used 18351
_cell_measurement_temperature 150(2)
_cell_measurement_theta_max 32.6037
_cell_measurement_theta_min 3.1086
_cell_volume 4739.8(8)
_computing_cell_refinement 'CrysAlis RED, Oxford Diffraction Ltd.,'
_computing_data_collection 'CrysAlis CCD, Oxford Diffraction Ltd.,'
_computing_data_reduction 'CrysAlis RED, Oxford Diffraction Ltd.,'
_computing_molecular_graphics Ortep3
_computing_publication_material Shelx97
_computing_structure_refinement 'SHELXL-97 (Sheldrick, 1997)'
_computing_structure_solution 'SHELXS-97 (Sheldrick, 1997)'
_diffrn_ambient_temperature 120(2)
_diffrn_detector_area_resol_mean 15.9948
_diffrn_measured_fraction_theta_full 0.998
_diffrn_measured_fraction_theta_max 0.998
_diffrn_measurement_device_type 'OXFORD DIFFRACTION XCALIBUR-S'
_diffrn_measurement_method \w/q-scan
_diffrn_radiation_monochromator graphite
_diffrn_radiation_source 'Enhance (Mo) X-ray Source'
_diffrn_radiation_type MoK\a
_diffrn_radiation_wavelength 0.71073
_diffrn_reflns_av_R_equivalents 0.0365
_diffrn_reflns_av_sigmaI/netI 0.0334
_diffrn_reflns_limit_h_max 13
_diffrn_reflns_limit_h_min -13
_diffrn_reflns_limit_k_max 27
_diffrn_reflns_limit_k_min -27
_diffrn_reflns_limit_l_max 22
_diffrn_reflns_limit_l_min -22
_diffrn_reflns_number 42174
_diffrn_reflns_theta_full 25.00
_diffrn_reflns_theta_max 25.00
_diffrn_reflns_theta_min 3.12
_exptl_absorpt_coefficient_mu 0.460
_exptl_absorpt_correction_T_max 0.9056
_exptl_absorpt_correction_T_min 0.8630
_exptl_absorpt_correction_type multi-scan
_exptl_absorpt_process_details
;
CrysAlis RED, Oxford Diffraction Ltd.,
Version 1.171.31.7 (release 18-10-2006 CrysAlis171 .NET)
(compiled Oct 18 2006,16:28:17)
Empirical absorption correction using spherical harmonics,
 implemented in SCALE3 ABSPACK scaling algorithm.
;
_exptl_crystal_colour yellow
_exptl_crystal_density_diffrn 1.240
_exptl_crystal_density_method 'not measured'
_exptl_crystal_description block
_exptl_crystal_F_000 1888
_exptl_crystal_size_max 0.33
_exptl_crystal_size_mid 0.29
_exptl_crystal_size_min 0.22
_refine_diff_density_max 0.524
_refine_diff_density_min -0.588
_refine_diff_density_rms 0.045
_refine_ls_extinction_method none
_refine_ls_goodness_of_fit_ref 1.030
_refine_ls_hydrogen_treatment mixed
_refine_ls_matrix_type full
_refine_ls_number_parameters 584
_refine_ls_number_reflns 8317
_refine_ls_number_restraints 0
_refine_ls_restrained_S_all 1.030
_refine_ls_R_factor_all 0.0554
_refine_ls_R_factor_gt 0.0368
_refine_ls_shift/su_max 0.000
_refine_ls_shift/su_mean 0.000
_refine_ls_structure_factor_coef Fsqd
_refine_ls_weighting_details 'calc w=1/[\s^2^(Fo^2^)+(0.0453P)^2^+2.0432P] where P=(Fo^2^+2Fc^2^)/3'
_refine_ls_weighting_scheme calc
_refine_ls_wR_factor_gt 0.0857
_refine_ls_wR_factor_ref 0.0934
_reflns_number_gt 6431
_reflns_number_total 8317
_reflns_threshold_expression >2sigma(I)
_cod_data_source_file om801186f_si_003.cif
_cod_data_source_block pg167
_cod_depositor_comments
;
The following automatic conversions were performed:

'_symmetry_cell_setting' value 'Monoclinic' changed to 'monoclinic'
according to /home/saulius/struct/CIF-dictionaries/cif_core.dic
dictionary named 'cif_core.dic' version 2.4.2 from 2011-04-26.

Automatic conversion script
Id: cif_fix_values 1715 2011-07-08 13:25:40Z adriana 
;
_cod_original_cell_volume 4739.8(7)
_cod_original_sg_symbol_H-M 'P 21/n'
_cod_database_code 4068972

loop_
_symmetry_equiv_pos_as_xyz
'x, y, z'
'-x+1/2, y+1/2, -z+1/2'
'-x, -y, -z'
'x-1/2, -y-1/2, z-1/2'

loop_
_atom_site_label
_atom_site_type_symbol
_atom_site_fract_x
_atom_site_fract_y
_atom_site_fract_z
_atom_site_U_iso_or_equiv
_atom_site_adp_type
_atom_site_occupancy
_atom_site_symmetry_multiplicity
_atom_site_calc_flag
_atom_site_refinement_flags
Ni1 Ni 0.87336(2) 0.236715(11) 0.168221(14) 0.01981(8) Uani 1 1 d .
O1 O 0.84401(15) 0.23394(8) 0.06786(8) 0.0273(4) Uani 1 1 d .
O2 O 0.69154(14) 0.09677(7) 0.24523(8) 0.0319(4) Uani 1 1 d .
O3 O 1.18127(14) 0.31631(8) -0.02690(8) 0.0368(4) Uani 1 1 d .
N1 N 0.85069(15) 0.21526(8) 0.31576(9) 0.0232(4) Uani 1 1 d .
N2 N 1.02709(16) 0.25056(7) 0.30595(9) 0.0234(4) Uani 1 1 d .
N3 N 0.79873(15) 0.16141(7) 0.18107(9) 0.0203(4) Uani 1 1 d .
N4 N 0.86314(16) 0.36170(8) 0.17067(9) 0.0242(4) Uani 1 1 d .
N5 N 1.01313(15) 0.33273(8) 0.11554(9) 0.0237(4) Uani 1 1 d .
N6 N 0.99399(17) 0.27448(8) -0.02564(10) 0.0255(4) Uani 1 1 d .
C1 C 0.92064(18) 0.23775(9) 0.26686(11) 0.0206(4) Uani 1 1 d .
C2 C 0.9109(2) 0.21324(10) 0.38371(12) 0.0292(5) Uani 1 1 d .
H2 H 0.8802 0.1991 0.4263 0.035 Uiso 1 1 calc R
C3 C 1.0219(2) 0.23539(10) 0.37715(11) 0.0289(5) Uani 1 1 d .
H3 H 1.0852 0.2398 0.4146 0.035 Uiso 1 1 calc R
C4 C 1.13184(19) 0.27973(10) 0.27995(12) 0.0260(5) Uani 1 1 d .
H4A H 1.1371 0.2692 0.2289 0.031 Uiso 1 1 calc R
H4B H 1.2067 0.2655 0.3075 0.031 Uiso 1 1 calc R
C5 C 1.12730(19) 0.34513(10) 0.28615(11) 0.0255(5) Uani 1 1 d .
C6 C 1.0405(2) 0.37356(10) 0.32238(12) 0.0305(5) Uani 1 1 d .
H6 H 0.9795 0.3519 0.3434 0.037 Uiso 1 1 calc R
C7 C 1.0420(2) 0.43322(11) 0.32811(13) 0.0365(6) Uani 1 1 d .
H7 H 0.9818 0.4525 0.3527 0.044 Uiso 1 1 calc R
C8 C 1.1308(2) 0.46469(11) 0.29822(14) 0.0403(6) Uani 1 1 d .
H8 H 1.1331 0.5056 0.3032 0.048 Uiso 1 1 calc R
C9 C 1.2161(2) 0.43702(11) 0.26116(14) 0.0397(6) Uani 1 1 d .
H9 H 1.2761 0.4589 0.2397 0.048 Uiso 1 1 calc R
C10 C 1.2148(2) 0.37759(10) 0.25505(13) 0.0328(5) Uani 1 1 d .
H10 H 1.2741 0.3587 0.2294 0.039 Uiso 1 1 calc R
C11 C 0.73178(19) 0.19000(10) 0.29540(12) 0.0275(5) Uani 1 1 d .
H11A H 0.6744 0.2208 0.2777 0.033 Uiso 1 1 calc R
H11B H 0.6999 0.1719 0.3380 0.033 Uiso 1 1 calc R
C12 C 0.74052(18) 0.14470(10) 0.23706(11) 0.0237(5) Uani 1 1 d .
C13 C 0.80249(18) 0.11947(9) 0.12479(11) 0.0210(4) Uani 1 1 d .
C14 C 0.91450(19) 0.09342(10) 0.11400(12) 0.0260(5) Uani 1 1 d .
C15 C 1.02633(19) 0.10694(11) 0.16442(13) 0.0319(5) Uani 1 1 d .
H15 H 1.0170 0.1477 0.1812 0.038 Uiso 1 1 calc R
C16 C 1.0306(3) 0.06857(15) 0.23114(17) 0.0677(10) Uani 1 1 d .
H16A H 0.9535 0.0718 0.2532 0.102 Uiso 1 1 calc R
H16B H 1.0976 0.0810 0.2656 0.102 Uiso 1 1 calc R
H16C H 1.0434 0.0282 0.2174 0.102 Uiso 1 1 calc R
C17 C 1.1452(2) 0.10443(16) 0.12910(18) 0.0666(10) Uani 1 1 d .
H17A H 1.1616 0.0644 0.1157 0.100 Uiso 1 1 calc R
H17B H 1.2117 0.1185 0.1629 0.100 Uiso 1 1 calc R
H17C H 1.1389 0.1288 0.0860 0.100 Uiso 1 1 calc R
C18 C 0.9188(2) 0.05433(11) 0.05828(14) 0.0381(6) Uani 1 1 d .
H18 H 0.9937 0.0360 0.0506 0.046 Uiso 1 1 calc R
C19 C 0.8157(2) 0.04143(12) 0.01339(15) 0.0450(7) Uani 1 1 d .
H19 H 0.8203 0.0145 -0.0247 0.054 Uiso 1 1 calc R
C20 C 0.7069(2) 0.06758(11) 0.02386(13) 0.0353(6) Uani 1 1 d .
H20 H 0.6367 0.0586 -0.0073 0.042 Uiso 1 1 calc R
C21 C 0.69790(19) 0.10700(9) 0.07955(11) 0.0245(5) Uani 1 1 d .
C22 C 0.57575(19) 0.13523(10) 0.08898(12) 0.0292(5) Uani 1 1 d .
H22 H 0.5871 0.1611 0.1319 0.035 Uiso 1 1 calc R
C23 C 0.5337(3) 0.17276(12) 0.02492(14) 0.0479(7) Uani 1 1 d .
H23A H 0.5946 0.2029 0.0187 0.072 Uiso 1 1 calc R
H23B H 0.4558 0.1909 0.0331 0.072 Uiso 1 1 calc R
H23C H 0.5237 0.1488 -0.0185 0.072 Uiso 1 1 calc R
C24 C 0.4807(2) 0.09078(14) 0.10386(18) 0.0571(8) Uani 1 1 d .
H24A H 0.4052 0.1105 0.1135 0.086 Uiso 1 1 calc R
H24B H 0.5100 0.0676 0.1458 0.086 Uiso 1 1 calc R
H24C H 0.4653 0.0655 0.0619 0.086 Uiso 1 1 calc R
C25 C 0.92247(19) 0.31312(9) 0.15363(11) 0.0220(5) Uani 1 1 d .
C26 C 0.9153(2) 0.41014(10) 0.14326(12) 0.0315(5) Uani 1 1 d .
H26 H 0.8892 0.4490 0.1481 0.038 Uiso 1 1 calc R
C27 C 1.0090(2) 0.39246(10) 0.10882(12) 0.0308(5) Uani 1 1 d .
H27 H 1.0626 0.4161 0.0844 0.037 Uiso 1 1 calc R
C28 C 0.7557(2) 0.36340(10) 0.21186(12) 0.0295(5) Uani 1 1 d .
H28A H 0.7648 0.3956 0.2469 0.035 Uiso 1 1 calc R
H28B H 0.7511 0.3268 0.2392 0.035 Uiso 1 1 calc R
C29 C 0.6386(2) 0.37145(10) 0.16459(12) 0.0296(5) Uani 1 1 d .
C30 C 0.5699(2) 0.42029(12) 0.17081(14) 0.0411(6) Uani 1 1 d .
H30 H 0.5978 0.4500 0.2034 0.049 Uiso 1 1 calc R
C31 C 0.4597(2) 0.42649(14) 0.12956(16) 0.0543(8) Uani 1 1 d .
H31 H 0.4130 0.4608 0.1332 0.065 Uiso 1 1 calc R
C32 C 0.4176(3) 0.38256(15) 0.08286(16) 0.0564(8) Uani 1 1 d .
H32 H 0.3418 0.3865 0.0550 0.068 Uiso 1 1 calc R
C33 C 0.4860(3) 0.33388(14) 0.07743(15) 0.0563(8) Uani 1 1 d .
H33 H 0.4574 0.3038 0.0457 0.068 Uiso 1 1 calc R
C34 C 0.5964(3) 0.32790(12) 0.11758(14) 0.0457(7) Uani 1 1 d .
H34 H 0.6436 0.2939 0.1131 0.055 Uiso 1 1 calc R
C35 C 1.10530(19) 0.29659(10) 0.08695(11) 0.0273(5) Uani 1 1 d .
H35A H 1.0962 0.2564 0.1040 0.033 Uiso 1 1 calc R
H35B H 1.1869 0.3105 0.1057 0.033 Uiso 1 1 calc R
C36 C 1.0968(2) 0.29690(10) 0.00498(12) 0.0269(5) Uani 1 1 d .
C37 C 0.97139(18) 0.26980(10) -0.10238(11) 0.0242(5) Uani 1 1 d .
C38 C 0.92979(19) 0.31870(10) -0.14162(12) 0.0281(5) Uani 1 1 d .
C39 C 0.9042(2) 0.37478(10) -0.10379(13) 0.0347(6) Uani 1 1 d .
H39 H 0.9703 0.3800 -0.0641 0.042 Uiso 1 1 calc R
C40 C 0.7836(2) 0.37074(12) -0.06890(16) 0.0498(7) Uani 1 1 d .
H40A H 0.7165 0.3654 -0.1063 0.075 Uiso 1 1 calc R
H40B H 0.7706 0.4065 -0.0424 0.075 Uiso 1 1 calc R
H40C H 0.7865 0.3378 -0.0357 0.075 Uiso 1 1 calc R
C41 C 0.9061(3) 0.42774(12) -0.15193(15) 0.0513(7) Uani 1 1 d .
H41A H 0.9822 0.4284 -0.1754 0.077 Uiso 1 1 calc R
H41B H 0.9004 0.4628 -0.1229 0.077 Uiso 1 1 calc R
H41C H 0.8369 0.4262 -0.1886 0.077 Uiso 1 1 calc R
C42 C 0.9116(2) 0.31294(11) -0.21621(12) 0.0330(6) Uani 1 1 d .
H42 H 0.8840 0.3453 -0.2445 0.040 Uiso 1 1 calc R
C43 C 0.9329(2) 0.26103(11) -0.24965(12) 0.0331(5) Uani 1 1 d .
H43 H 0.9202 0.2581 -0.3005 0.040 Uiso 1 1 calc R
C44 C 0.9727(2) 0.21341(11) -0.20955(12) 0.0307(5) Uani 1 1 d .
H44 H 0.9862 0.1778 -0.2331 0.037 Uiso 1 1 calc R
C45 C 0.99325(19) 0.21676(10) -0.13478(12) 0.0267(5) Uani 1 1 d .
C46 C 1.0430(2) 0.16531(10) -0.09068(12) 0.0316(5) Uani 1 1 d .
H46 H 1.0131 0.1685 -0.0418 0.038 Uiso 1 1 calc R
C47 C 1.0020(3) 0.10698(11) -0.12189(15) 0.0514(7) Uani 1 1 d .
H47A H 0.9129 0.1056 -0.1278 0.077 Uiso 1 1 calc R
H47B H 1.0326 0.0760 -0.0893 0.077 Uiso 1 1 calc R
H47C H 1.0341 0.1017 -0.1688 0.077 Uiso 1 1 calc R
C48 C 1.1827(2) 0.16758(13) -0.08157(15) 0.0477(7) Uani 1 1 d .
H48A H 1.2147 0.1628 -0.1285 0.072 Uiso 1 1 calc R
H48B H 1.2135 0.1364 -0.0494 0.072 Uiso 1 1 calc R
H48C H 1.2090 0.2050 -0.0609 0.072 Uiso 1 1 calc R
C111 C 0.7086(7) 0.5520(2) 1.1005(3) 0.170(3) Uani 1 1 d .
H11C H 0.7656 0.5590 1.1429 0.254 Uiso 1 1 calc R
H11D H 0.6518 0.5211 1.1111 0.254 Uiso 1 1 calc R
H11E H 0.6629 0.5875 1.0881 0.254 Uiso 1 1 calc R
C222 C 0.7739(5) 0.53522(18) 1.0422(3) 0.1048(16) Uani 1 1 d .
N111 N 0.8458(5) 0.52206(17) 0.9972(2) 0.1263(16) Uani 1 1 d .
O111 O 0.7454(2) 0.98762(9) 0.19311(15) 0.0532(6) Uani 1 1 d .
H6N H 0.941(2) 0.2609(11) 0.0016(14) 0.036(7) Uiso 1 1 d .
H101 H 0.817(3) 0.2045(13) 0.0567(16) 0.054(10) Uiso 1 1 d .
H111 H 0.724(4) 1.0218(19) 0.208(2) 0.099(15) Uiso 1 1 d .
H222 H 0.777(4) 0.9931(17) 0.158(2) 0.090(16) Uiso 1 1 d .

loop_
_atom_site_aniso_label
_atom_site_aniso_U_11
_atom_site_aniso_U_22
_atom_site_aniso_U_33
_atom_site_aniso_U_23
_atom_site_aniso_U_13
_atom_site_aniso_U_12
Ni1 0.02322(14) 0.01991(14) 0.01683(14) -0.00118(11) 0.00472(10) -0.00065(12)
O1 0.0380(9) 0.0250(9) 0.0191(8) -0.0018(7) 0.0035(6) -0.0095(8)
O2 0.0357(9) 0.0327(9) 0.0284(9) 0.0037(7) 0.0090(7) -0.0088(7)
O3 0.0318(9) 0.0547(11) 0.0255(9) -0.0042(8) 0.0105(7) -0.0141(8)
N1 0.0245(9) 0.0282(10) 0.0179(9) -0.0012(8) 0.0066(7) 0.0015(8)
N2 0.0246(9) 0.0260(10) 0.0197(9) -0.0017(7) 0.0028(7) 0.0015(8)
N3 0.0215(9) 0.0216(9) 0.0185(9) -0.0021(7) 0.0059(7) 0.0019(7)
N4 0.0288(9) 0.0220(9) 0.0220(9) -0.0017(8) 0.0032(7) -0.0016(8)
N5 0.0261(9) 0.0258(10) 0.0194(9) -0.0007(8) 0.0032(8) -0.0055(8)
N6 0.0266(10) 0.0310(11) 0.0196(9) -0.0003(8) 0.0062(8) -0.0070(8)
C1 0.0223(11) 0.0169(10) 0.0234(11) -0.0027(9) 0.0057(9) 0.0048(9)
C2 0.0366(13) 0.0338(13) 0.0178(11) 0.0003(10) 0.0050(10) 0.0034(11)
C3 0.0334(12) 0.0348(13) 0.0179(11) -0.0002(10) -0.0004(9) 0.0040(11)
C4 0.0213(11) 0.0296(12) 0.0271(12) -0.0016(9) 0.0026(9) 0.0007(9)
C5 0.0239(11) 0.0287(12) 0.0229(11) -0.0021(9) -0.0049(9) 0.0009(9)
C6 0.0311(12) 0.0325(14) 0.0279(12) -0.0019(10) 0.0025(10) 0.0002(10)
C7 0.0418(14) 0.0328(14) 0.0347(14) -0.0050(11) 0.0015(11) 0.0073(12)
C8 0.0504(16) 0.0261(14) 0.0427(15) -0.0030(11) -0.0054(13) -0.0001(12)
C9 0.0382(14) 0.0327(14) 0.0477(16) 0.0027(12) 0.0012(12) -0.0074(12)
C10 0.0271(12) 0.0343(14) 0.0366(14) -0.0022(11) 0.0009(10) -0.0002(10)
C11 0.0233(11) 0.0369(14) 0.0234(12) -0.0007(10) 0.0087(9) -0.0010(10)
C12 0.0188(10) 0.0292(13) 0.0234(11) 0.0021(9) 0.0040(9) 0.0008(9)
C13 0.0244(11) 0.0188(11) 0.0206(11) 0.0020(9) 0.0054(9) -0.0004(9)
C14 0.0238(11) 0.0252(12) 0.0299(12) -0.0017(10) 0.0073(9) -0.0007(9)
C15 0.0201(11) 0.0340(14) 0.0415(14) -0.0086(11) 0.0029(10) 0.0016(10)
C16 0.0480(18) 0.086(3) 0.064(2) 0.0196(19) -0.0199(16) -0.0085(17)
C17 0.0270(14) 0.105(3) 0.069(2) -0.035(2) 0.0102(14) -0.0103(16)
C18 0.0286(13) 0.0386(15) 0.0479(16) -0.0184(12) 0.0075(11) 0.0056(11)
C19 0.0405(15) 0.0461(17) 0.0486(16) -0.0295(13) 0.0052(13) 0.0009(12)
C20 0.0306(13) 0.0393(15) 0.0352(14) -0.0105(11) -0.0017(11) -0.0039(11)
C21 0.0252(11) 0.0245(12) 0.0244(12) 0.0014(9) 0.0048(9) -0.0018(9)
C22 0.0246(11) 0.0353(14) 0.0275(12) 0.0012(10) 0.0009(9) 0.0032(10)
C23 0.0468(16) 0.0507(17) 0.0442(16) 0.0100(13) -0.0079(13) 0.0120(13)
C24 0.0296(14) 0.063(2) 0.079(2) 0.0120(17) 0.0116(14) -0.0017(14)
C25 0.0253(11) 0.0257(12) 0.0147(10) -0.0041(9) 0.0003(8) -0.0001(9)
C26 0.0420(14) 0.0205(12) 0.0316(13) 0.0012(10) 0.0001(11) -0.0022(10)
C27 0.0375(13) 0.0271(13) 0.0277(13) 0.0036(10) 0.0025(10) -0.0084(10)
C28 0.0363(13) 0.0300(13) 0.0229(12) -0.0035(10) 0.0074(10) 0.0041(10)
C29 0.0313(12) 0.0340(14) 0.0247(12) 0.0002(10) 0.0099(10) -0.0002(10)
C30 0.0327(13) 0.0447(16) 0.0463(16) -0.0048(12) 0.0054(12) 0.0061(12)
C31 0.0345(15) 0.066(2) 0.063(2) 0.0030(16) 0.0088(14) 0.0148(14)
C32 0.0360(15) 0.085(2) 0.0468(18) 0.0073(17) -0.0051(13) -0.0011(16)
C33 0.0589(19) 0.067(2) 0.0409(17) -0.0060(15) -0.0093(14) -0.0055(16)
C34 0.0548(17) 0.0472(17) 0.0336(15) -0.0059(12) -0.0038(13) 0.0026(13)
C35 0.0250(11) 0.0347(13) 0.0226(11) -0.0036(10) 0.0047(9) -0.0024(10)
C36 0.0277(12) 0.0301(13) 0.0235(11) -0.0020(10) 0.0061(10) -0.0013(10)
C37 0.0223(11) 0.0320(13) 0.0188(11) -0.0003(9) 0.0054(9) -0.0093(9)
C38 0.0261(12) 0.0316(13) 0.0269(12) 0.0016(10) 0.0035(9) -0.0085(10)
C39 0.0368(13) 0.0305(13) 0.0365(14) 0.0031(11) 0.0010(11) -0.0031(11)
C40 0.0472(16) 0.0426(17) 0.0610(19) -0.0063(14) 0.0122(14) 0.0039(13)
C41 0.0638(19) 0.0365(16) 0.0527(18) 0.0066(13) 0.0003(15) -0.0026(14)
C42 0.0299(12) 0.0407(15) 0.0278(13) 0.0092(11) -0.0012(10) -0.0076(11)
C43 0.0299(12) 0.0482(15) 0.0211(11) -0.0007(11) 0.0026(10) -0.0120(12)
C44 0.0291(12) 0.0371(14) 0.0269(12) -0.0054(11) 0.0071(10) -0.0092(11)
C45 0.0251(11) 0.0309(12) 0.0248(12) -0.0002(10) 0.0061(9) -0.0084(10)
C46 0.0391(13) 0.0329(13) 0.0235(12) 0.0001(10) 0.0076(10) -0.0025(11)
C47 0.071(2) 0.0336(15) 0.0488(17) 0.0008(13) -0.0008(15) -0.0049(14)
C48 0.0428(15) 0.0534(18) 0.0472(17) 0.0037(14) 0.0062(13) 0.0057(13)
C111 0.356(10) 0.080(3) 0.092(4) -0.013(3) 0.130(5) 0.015(4)
C222 0.161(5) 0.059(3) 0.092(3) 0.018(2) -0.004(3) -0.020(3)
N111 0.203(5) 0.078(3) 0.109(3) 0.004(2) 0.080(3) -0.014(3)
O111 0.0536(13) 0.0327(12) 0.0742(17) 0.0137(11) 0.0103(12) -0.0010(10)

loop_
_atom_type_symbol
_atom_type_description
_atom_type_scat_dispersion_real
_atom_type_scat_dispersion_imag
_atom_type_scat_source
C C 0.0033 0.0016 'International Tables Vol C Tables 4.2.6.8 and 6.1.1.4'
H H 0.0000 0.0000 'International Tables Vol C Tables 4.2.6.8 and 6.1.1.4'
N N 0.0061 0.0033 'International Tables Vol C Tables 4.2.6.8 and 6.1.1.4'
O O 0.0106 0.0060 'International Tables Vol C Tables 4.2.6.8 and 6.1.1.4'
Ni Ni 0.3393 1.1124 'International Tables Vol C Tables 4.2.6.8 and 6.1.1.4'

loop_
_geom_angle_atom_site_label_1
_geom_angle_atom_site_label_2
_geom_angle_atom_site_label_3
_geom_angle
C1 Ni1 C25 94.13(9)
C1 Ni1 O1 173.66(8)
C25 Ni1 O1 85.04(8)
C1 Ni1 N3 88.54(8)
C25 Ni1 N3 171.85(8)
O1 Ni1 N3 93.14(7)
Ni1 O1 H101 109(2)
C1 N1 C2 112.17(18)
C1 N1 C11 122.20(17)
C2 N1 C11 125.22(18)
C1 N2 C3 110.78(18)
C1 N2 C4 126.46(17)
C3 N2 C4 122.64(18)
C12 N3 C13 115.30(17)
C12 N3 Ni1 126.41(14)
C13 N3 Ni1 118.27(13)
C25 N4 C26 111.12(18)
C25 N4 C28 125.11(18)
C26 N4 C28 123.76(19)
C25 N5 C27 111.14(18)
C25 N5 C35 124.98(18)
C27 N5 C35 123.85(18)
C36 N6 C37 121.69(18)
C36 N6 H6N 118.8(16)
C37 N6 H6N 119.4(16)
N1 C1 N2 103.79(17)
N1 C1 Ni1 122.33(15)
N2 C1 Ni1 133.22(15)
C3 C2 N1 105.80(19)
C3 C2 H2 127.1
N1 C2 H2 127.1
C2 C3 N2 107.45(19)
C2 C3 H3 126.3
N2 C3 H3 126.3
N2 C4 C5 113.75(18)
N2 C4 H4A 108.8
C5 C4 H4A 108.8
N2 C4 H4B 108.8
C5 C4 H4B 108.8
H4A C4 H4B 107.7
C6 C5 C10 118.9(2)
C6 C5 C4 122.6(2)
C10 C5 C4 118.5(2)
C7 C6 C5 120.4(2)
C7 C6 H6 119.8
C5 C6 H6 119.8
C8 C7 C6 120.0(2)
C8 C7 H7 120.0
C6 C7 H7 120.0
C9 C8 C7 120.1(2)
C9 C8 H8 119.9
C7 C8 H8 119.9
C8 C9 C10 120.2(2)
C8 C9 H9 119.9
C10 C9 H9 119.9
C9 C10 C5 120.4(2)
C9 C10 H10 119.8
C5 C10 H10 119.8
N1 C11 C12 110.56(17)
N1 C11 H11A 109.5
C12 C11 H11A 109.5
N1 C11 H11B 109.5
C12 C11 H11B 109.5
H11A C11 H11B 108.1
O2 C12 N3 126.7(2)
O2 C12 C11 117.91(18)
N3 C12 C11 115.40(19)
C21 C13 C14 120.95(19)
C21 C13 N3 120.47(18)
C14 C13 N3 118.51(18)
C18 C14 C13 118.5(2)
C18 C14 C15 121.5(2)
C13 C14 C15 120.02(19)
C14 C15 C17 114.1(2)
C14 C15 C16 110.6(2)
C17 C15 C16 111.5(2)
C14 C15 H15 106.7
C17 C15 H15 106.7
C16 C15 H15 106.7
C15 C16 H16A 109.5
C15 C16 H16B 109.5
H16A C16 H16B 109.5
C15 C16 H16C 109.5
H16A C16 H16C 109.5
H16B C16 H16C 109.5
C15 C17 H17A 109.5
C15 C17 H17B 109.5
H17A C17 H17B 109.5
C15 C17 H17C 109.5
H17A C17 H17C 109.5
H17B C17 H17C 109.5
C14 C18 C19 121.1(2)
C14 C18 H18 119.5
C19 C18 H18 119.5
C20 C19 C18 120.1(2)
C20 C19 H19 120.0
C18 C19 H19 120.0
C19 C20 C21 121.0(2)
C19 C20 H20 119.5
C21 C20 H20 119.5
C20 C21 C13 118.49(19)
C20 C21 C22 119.25(19)
C13 C21 C22 122.26(19)
C24 C22 C23 111.4(2)
C24 C22 C21 111.5(2)
C23 C22 C21 111.48(19)
C24 C22 H22 107.4
C23 C22 H22 107.4
C21 C22 H22 107.4
C22 C23 H23A 109.5
C22 C23 H23B 109.5
H23A C23 H23B 109.5
C22 C23 H23C 109.5
H23A C23 H23C 109.5
H23B C23 H23C 109.5
C22 C24 H24A 109.5
C22 C24 H24B 109.5
H24A C24 H24B 109.5
C22 C24 H24C 109.5
H24A C24 H24C 109.5
H24B C24 H24C 109.5
N4 C25 N5 103.95(18)
N4 C25 Ni1 126.59(15)
N5 C25 Ni1 128.87(16)
C27 C26 N4 107.4(2)
C27 C26 H26 126.3
N4 C26 H26 126.3
C26 C27 N5 106.4(2)
C26 C27 H27 126.8
N5 C27 H27 126.8
N4 C28 C29 112.62(17)
N4 C28 H28A 109.1
C29 C28 H28A 109.1
N4 C28 H28B 109.1
C29 C28 H28B 109.1
H28A C28 H28B 107.8
C30 C29 C34 119.5(2)
C30 C29 C28 120.2(2)
C34 C29 C28 120.2(2)
C29 C30 C31 120.1(3)
C29 C30 H30 119.9
C31 C30 H30 119.9
C30 C31 C32 120.0(3)
C30 C31 H31 120.0
C32 C31 H31 120.0
C33 C32 C31 119.5(3)
C33 C32 H32 120.3
C31 C32 H32 120.3
C32 C33 C34 120.7(3)
C32 C33 H33 119.7
C34 C33 H33 119.7
C33 C34 C29 120.2(3)
C33 C34 H34 119.9
C29 C34 H34 119.9
N5 C35 C36 112.49(18)
N5 C35 H35A 109.1
C36 C35 H35A 109.1
N5 C35 H35B 109.1
C36 C35 H35B 109.1
H35A C35 H35B 107.8
O3 C36 N6 125.9(2)
O3 C36 C35 120.22(19)
N6 C36 C35 113.91(19)
C45 C37 C38 122.8(2)
C45 C37 N6 118.46(19)
C38 C37 N6 118.8(2)
C42 C38 C37 117.2(2)
C42 C38 C39 122.1(2)
C37 C38 C39 120.8(2)
C38 C39 C41 113.6(2)
C38 C39 C40 110.5(2)
C41 C39 C40 110.9(2)
C38 C39 H39 107.2
C41 C39 H39 107.2
C40 C39 H39 107.2
C39 C40 H40A 109.5
C39 C40 H40B 109.5
H40A C40 H40B 109.5
C39 C40 H40C 109.5
H40A C40 H40C 109.5
H40B C40 H40C 109.5
C39 C41 H41A 109.5
C39 C41 H41B 109.5
H41A C41 H41B 109.5
C39 C41 H41C 109.5
H41A C41 H41C 109.5
H41B C41 H41C 109.5
C43 C42 C38 121.2(2)
C43 C42 H42 119.4
C38 C42 H42 119.4
C44 C43 C42 120.3(2)
C44 C43 H43 119.8
C42 C43 H43 119.8
C43 C44 C45 121.0(2)
C43 C44 H44 119.5
C45 C44 H44 119.5
C44 C45 C37 117.5(2)
C44 C45 C46 121.2(2)
C37 C45 C46 121.2(2)
C45 C46 C47 113.8(2)
C45 C46 C48 110.15(19)
C47 C46 C48 109.5(2)
C45 C46 H46 107.7
C47 C46 H46 107.7
C48 C46 H46 107.7
C46 C47 H47A 109.5
C46 C47 H47B 109.5
H47A C47 H47B 109.5
C46 C47 H47C 109.5
H47A C47 H47C 109.5
H47B C47 H47C 109.5
C46 C48 H48A 109.5
C46 C48 H48B 109.5
H48A C48 H48B 109.5
C46 C48 H48C 109.5
H48A C48 H48C 109.5
H48B C48 H48C 109.5
C222 C111 H11C 109.5
C222 C111 H11D 109.5
H11C C111 H11D 109.5
C222 C111 H11E 109.5
H11C C111 H11E 109.5
H11D C111 H11E 109.5
N111 C222 C111 171.1(6)
H111 O111 H222 106(4)

loop_
_geom_bond_atom_site_label_1
_geom_bond_atom_site_label_2
_geom_bond_distance
Ni1 C1 1.871(2)
Ni1 C25 1.873(2)
Ni1 O1 1.8753(15)
Ni1 N3 1.9481(17)
O1 H101 0.77(3)
O2 C12 1.247(3)
O3 C36 1.233(3)
N1 C1 1.350(3)
N1 C2 1.381(3)
N1 C11 1.455(3)
N2 C1 1.360(3)
N2 C3 1.381(3)
N2 C4 1.457(3)
N3 C12 1.331(3)
N3 C13 1.433(3)
N4 C25 1.351(3)
N4 C26 1.377(3)
N4 C28 1.469(3)
N5 C25 1.355(3)
N5 C27 1.385(3)
N5 C35 1.453(3)
N6 C36 1.329(3)
N6 C37 1.437(3)
N6 H6N 0.87(3)
C2 C3 1.342(3)
C2 H2 0.9500
C3 H3 0.9500
C4 C5 1.516(3)
C4 H4A 0.9900
C4 H4B 0.9900
C5 C6 1.386(3)
C5 C10 1.389(3)
C6 C7 1.382(3)
C6 H6 0.9500
C7 C8 1.376(4)
C7 H7 0.9500
C8 C9 1.373(4)
C8 H8 0.9500
C9 C10 1.377(3)
C9 H9 0.9500
C10 H10 0.9500
C11 C12 1.520(3)
C11 H11A 0.9900
C11 H11B 0.9900
C13 C21 1.399(3)
C13 C14 1.404(3)
C14 C18 1.382(3)
C14 C15 1.517(3)
C15 C17 1.519(3)
C15 C16 1.526(4)
C15 H15 1.0000
C16 H16A 0.9800
C16 H16B 0.9800
C16 H16C 0.9800
C17 H17A 0.9800
C17 H17B 0.9800
C17 H17C 0.9800
C18 C19 1.385(3)
C18 H18 0.9500
C19 C20 1.373(3)
C19 H19 0.9500
C20 C21 1.392(3)
C20 H20 0.9500
C21 C22 1.521(3)
C22 C24 1.510(3)
C22 C23 1.517(3)
C22 H22 1.0000
C23 H23A 0.9800
C23 H23B 0.9800
C23 H23C 0.9800
C24 H24A 0.9800
C24 H24B 0.9800
C24 H24C 0.9800
C26 C27 1.329(3)
C26 H26 0.9500
C27 H27 0.9500
C28 C29 1.511(3)
C28 H28A 0.9900
C28 H28B 0.9900
C29 C30 1.370(3)
C29 C34 1.389(3)
C30 C31 1.389(4)
C30 H30 0.9500
C31 C32 1.391(4)
C31 H31 0.9500
C32 C33 1.363(4)
C32 H32 0.9500
C33 C34 1.380(4)
C33 H33 0.9500
C34 H34 0.9500
C35 C36 1.526(3)
C35 H35A 0.9900
C35 H35B 0.9900
C37 C45 1.397(3)
C37 C38 1.401(3)
C38 C42 1.396(3)
C38 C39 1.514(3)
C39 C41 1.519(3)
C39 C40 1.535(3)
C39 H39 1.0000
C40 H40A 0.9800
C40 H40B 0.9800
C40 H40C 0.9800
C41 H41A 0.9800
C41 H41B 0.9800
C41 H41C 0.9800
C42 C43 1.382(3)
C42 H42 0.9500
C43 C44 1.380(3)
C43 H43 0.9500
C44 C45 1.397(3)
C44 H44 0.9500
C45 C46 1.521(3)
C46 C47 1.521(3)
C46 C48 1.535(3)
C46 H46 1.0000
C47 H47A 0.9800
C47 H47B 0.9800
C47 H47C 0.9800
C48 H48A 0.9800
C48 H48B 0.9800
C48 H48C 0.9800
C111 C222 1.412(7)
C111 H11C 0.9800
C111 H11D 0.9800
C111 H11E 0.9800
C222 N111 1.243(6)
O111 H111 0.88(4)
O111 H222 0.77(4)

loop_
_geom_torsion_atom_site_label_1
_geom_torsion_atom_site_label_2
_geom_torsion_atom_site_label_3
_geom_torsion_atom_site_label_4
_geom_torsion
C1 Ni1 N3 C12 36.96(18)
C25 Ni1 N3 C12 -72.3(6)
O1 Ni1 N3 C12 -149.16(17)
C1 Ni1 N3 C13 -144.85(15)
C25 Ni1 N3 C13 105.9(5)
O1 Ni1 N3 C13 29.03(15)
C2 N1 C1 N2 -0.6(2)
C11 N1 C1 N2 -173.55(18)
C2 N1 C1 Ni1 171.21(15)
C11 N1 C1 Ni1 -1.7(3)
C3 N2 C1 N1 0.7(2)
C4 N2 C1 N1 -175.46(19)
C3 N2 C1 Ni1 -169.79(17)
C4 N2 C1 Ni1 14.1(3)
C25 Ni1 C1 N1 136.59(18)
O1 Ni1 C1 N1 -141.1(7)
N3 Ni1 C1 N1 -35.71(17)
C25 Ni1 C1 N2 -54.4(2)
O1 Ni1 C1 N2 27.9(9)
N3 Ni1 C1 N2 133.3(2)
C1 N1 C2 C3 0.3(3)
C11 N1 C2 C3 173.0(2)
N1 C2 C3 N2 0.2(2)
C1 N2 C3 C2 -0.6(3)
C4 N2 C3 C2 175.8(2)
C1 N2 C4 C5 88.9(2)
C3 N2 C4 C5 -86.8(2)
N2 C4 C5 C6 8.6(3)
N2 C4 C5 C10 -172.29(19)
C10 C5 C6 C7 -0.8(3)
C4 C5 C6 C7 178.3(2)
C5 C6 C7 C8 -0.5(3)
C6 C7 C8 C9 1.6(4)
C7 C8 C9 C10 -1.4(4)
C8 C9 C10 C5 0.1(4)
C6 C5 C10 C9 1.0(3)
C4 C5 C10 C9 -178.2(2)
C1 N1 C11 C12 52.4(3)
C2 N1 C11 C12 -119.6(2)
C13 N3 C12 O2 1.0(3)
Ni1 N3 C12 O2 179.23(16)
C13 N3 C12 C11 -177.53(17)
Ni1 N3 C12 C11 0.7(3)
N1 C11 C12 O2 131.6(2)
N1 C11 C12 N3 -49.7(3)
C12 N3 C13 C21 72.8(2)
Ni1 N3 C13 C21 -105.61(19)
C12 N3 C13 C14 -110.3(2)
Ni1 N3 C13 C14 71.3(2)
C21 C13 C14 C18 -1.1(3)
N3 C13 C14 C18 -178.0(2)
C21 C13 C14 C15 -179.1(2)
N3 C13 C14 C15 4.0(3)
C18 C14 C15 C17 33.0(3)
C13 C14 C15 C17 -149.0(2)
C18 C14 C15 C16 -93.7(3)
C13 C14 C15 C16 84.3(3)
C13 C14 C18 C19 0.7(4)
C15 C14 C18 C19 178.7(2)
C14 C18 C19 C20 0.0(4)
C18 C19 C20 C21 -0.3(4)
C19 C20 C21 C13 0.0(4)
C19 C20 C21 C22 179.7(2)
C14 C13 C21 C20 0.7(3)
N3 C13 C21 C20 177.6(2)
C14 C13 C21 C22 -178.9(2)
N3 C13 C21 C22 -2.1(3)
C20 C21 C22 C24 61.3(3)
C13 C21 C22 C24 -119.1(2)
C20 C21 C22 C23 -63.9(3)
C13 C21 C22 C23 115.8(2)
C26 N4 C25 N5 0.5(2)
C28 N4 C25 N5 179.47(18)
C26 N4 C25 Ni1 -171.30(15)
C28 N4 C25 Ni1 7.7(3)
C27 N5 C25 N4 -0.4(2)
C35 N5 C25 N4 177.90(18)
C27 N5 C25 Ni1 171.08(16)
C35 N5 C25 Ni1 -10.6(3)
C1 Ni1 C25 N4 -76.53(18)
O1 Ni1 C25 N4 109.78(18)
N3 Ni1 C25 N4 32.4(7)
C1 Ni1 C25 N5 113.75(19)
O1 Ni1 C25 N5 -59.94(19)
N3 Ni1 C25 N5 -137.3(5)
C25 N4 C26 C27 -0.3(2)
C28 N4 C26 C27 -179.36(19)
N4 C26 C27 N5 0.1(2)
C25 N5 C27 C26 0.2(2)
C35 N5 C27 C26 -178.11(19)
C25 N4 C28 C29 -101.5(2)
C26 N4 C28 C29 77.4(3)
N4 C28 C29 C30 -116.1(2)
N4 C28 C29 C34 67.7(3)
C34 C29 C30 C31 -0.9(4)
C28 C29 C30 C31 -177.2(2)
C29 C30 C31 C32 1.3(4)
C30 C31 C32 C33 -0.7(5)
C31 C32 C33 C34 -0.2(5)
C32 C33 C34 C29 0.5(4)
C30 C29 C34 C33 0.0(4)
C28 C29 C34 C33 176.3(2)
C25 N5 C35 C36 115.5(2)
C27 N5 C35 C36 -66.4(3)
C37 N6 C36 O3 0.9(4)
C37 N6 C36 C35 -178.38(19)
N5 C35 C36 O3 116.7(2)
N5 C35 C36 N6 -63.9(3)
C36 N6 C37 C45 98.0(2)
C36 N6 C37 C38 -81.2(3)
C45 C37 C38 C42 -0.7(3)
N6 C37 C38 C42 178.51(18)
C45 C37 C38 C39 178.35(19)
N6 C37 C38 C39 -2.4(3)
C42 C38 C39 C41 -22.4(3)
C37 C38 C39 C41 158.5(2)
C42 C38 C39 C40 102.9(3)
C37 C38 C39 C40 -76.1(3)
C37 C38 C42 C43 0.5(3)
C39 C38 C42 C43 -178.6(2)
C38 C42 C43 C44 0.2(3)
C42 C43 C44 C45 -0.7(3)
C43 C44 C45 C37 0.4(3)
C43 C44 C45 C46 -176.9(2)
C38 C37 C45 C44 0.3(3)
N6 C37 C45 C44 -178.94(18)
C38 C37 C45 C46 177.6(2)
N6 C37 C45 C46 -1.6(3)
C44 C45 C46 C47 -32.9(3)
C37 C45 C46 C47 149.9(2)
C44 C45 C46 C48 90.6(3)
C37 C45 C46 C48 -86.6(3)
